data_4500728
loop_
_publ_author_name
'Chandrasekhar, V.'
'Thilagar, P.'
'Steiner, A.'

_publ_contact_author 'Vadapalli Chandrasekhar'
_publ_section_title
;
 Guest-Assisted Self-assembly of Organostannoxane Nanotubules on a Mica
 Surface
;
_journal_issue 5
_journal_name_full 'Crystal Growth &amp; Design'
_journal_page_first 1446
_journal_paper_doi 10.1021/cg2001927
_journal_volume 11
_journal_year 2011
_chemical_formula_sum 'C145 H137 Br6 Cl3 O35 Sn6'
_chemical_formula_weight 3737.50
_chemical_name_systematic
;
 ?
;
_space_group_IT_number 176
_symmetry_cell_setting hexagonal
_symmetry_space_group_name_Hall '-P 6c'
_symmetry_space_group_name_H-M 'P 63/m'
_atom_sites_solution_hydrogens geom
_atom_sites_solution_primary direct
_atom_sites_solution_secondary difmap
_audit_creation_method SHELXTL
_cell_angle_alpha 90.00
_cell_angle_beta 90.00
_cell_angle_gamma 120.00
_cell_formula_units_Z 2
_cell_length_a 15.901(3)
_cell_length_b 15.901(3)
_cell_length_c 35.553(14)
_cell_measurement_temperature 100(2)
_cell_volume 7785(4)
_computing_cell_refinement 'Bruker SMART V5.628'
_computing_data_collection 'Bruker SMART V5.628'
_computing_data_reduction 'Bruker SAINT+ V6.45'
_computing_structure_refinement 'SHELXL-97 (Sheldrick, 1997)'
_computing_structure_solution 'SHELXS-97 (Sheldrick, 1990)'
_diffrn_ambient_temperature 100(2)
_diffrn_measured_fraction_theta_full 0.998
_diffrn_measured_fraction_theta_max 0.998
_diffrn_measurement_device_type 'CCD area detector'
_diffrn_measurement_method 'phi and omega scans'
_diffrn_radiation_monochromator graphite
_diffrn_radiation_source 'fine-focus sealed tube'
_diffrn_radiation_type MoK\a
_diffrn_radiation_wavelength 0.71073
_diffrn_reflns_av_R_equivalents 0.0795
_diffrn_reflns_av_sigmaI/netI 0.0420
_diffrn_reflns_limit_h_max 18
_diffrn_reflns_limit_h_min -12
_diffrn_reflns_limit_k_max 17
_diffrn_reflns_limit_k_min -18
_diffrn_reflns_limit_l_max 41
_diffrn_reflns_limit_l_min -41
_diffrn_reflns_number 39878
_diffrn_reflns_theta_full 24.71
_diffrn_reflns_theta_max 24.71
_diffrn_reflns_theta_min 2.27
_exptl_absorpt_coefficient_mu 2.610
_exptl_absorpt_correction_type none
_exptl_crystal_colour colorless
_exptl_crystal_density_diffrn 1.594
_exptl_crystal_density_method 'not measured'
_exptl_crystal_description prism
_exptl_crystal_F_000 3696
_exptl_crystal_size_max 0.3
_exptl_crystal_size_mid 0.2
_exptl_crystal_size_min 0.2
_refine_diff_density_max 0.674
_refine_diff_density_min -0.836
_refine_diff_density_rms 0.089
_refine_ls_extinction_method none
_refine_ls_goodness_of_fit_ref 1.013
_refine_ls_hydrogen_treatment mixed
_refine_ls_matrix_type full
_refine_ls_number_parameters 295
_refine_ls_number_reflns 4520
_refine_ls_number_restraints 26
_refine_ls_restrained_S_all 1.016
_refine_ls_R_factor_all 0.0692
_refine_ls_R_factor_gt 0.0436
_refine_ls_shift/su_max 0.001
_refine_ls_shift/su_mean 0.000
_refine_ls_structure_factor_coef Fsqd
_refine_ls_weighting_details 'calc w=1/[\s^2^(Fo^2^)+(0.0569P)^2^+12.0563P] where P=(Fo^2^+2Fc^2^)/3'
_refine_ls_weighting_scheme calc
_refine_ls_wR_factor_gt 0.1046
_refine_ls_wR_factor_ref 0.1175
_reflns_number_gt 3234
_reflns_number_total 4520
_reflns_threshold_expression >2sigma(I)
_cod_data_source_file cg2001927_si_002.cif
_cod_data_source_block compound2
_cod_original_sg_symbol_H-M P6(3)/m
_cod_database_code 4500728

loop_
_symmetry_equiv_pos_as_xyz
'x, y, z'
'-y, x-y, z'
'-x+y, -x, z'
'-x, -y, z+1/2'
'y, -x+y, z+1/2'
'x-y, x, z+1/2'
'-x, -y, -z'
'y, -x+y, -z'
'x-y, x, -z'
'x, y, -z-1/2'
'-y, x-y, -z-1/2'
'-x+y, -x, -z-1/2'

loop_
_atom_site_label
_atom_site_type_symbol
_atom_site_fract_x
_atom_site_fract_y
_atom_site_fract_z
_atom_site_U_iso_or_equiv
_atom_site_adp_type
_atom_site_occupancy
_atom_site_symmetry_multiplicity
_atom_site_calc_flag
_atom_site_refinement_flags
_atom_site_disorder_assembly
_atom_site_disorder_group
Sn1 Sn 0.19793(2) 0.21004(2) 0.296942(9) 0.03189(14) Uani 1 1 d . B .
Br1 Br 0.56571(11) 0.14254(10) 0.51295(3) 0.1552(6) Uani 1 1 d . . .
O1 O 0.2788(3) 0.2112(3) 0.2500 0.0372(12) Uani 1 2 d S . .
H1 H 0.3377 0.2120 0.2500 0.045 Uiso 1 2 calc SR . .
O2 O 0.1099(3) 0.1884(3) 0.2500 0.0307(11) Uani 1 2 d S . .
H2 H 0.0451 0.1724 0.2500 0.037 Uiso 1 2 calc SR . .
O3 O 0.2697(2) 0.1810(2) 0.33769(9) 0.0372(8) Uani 1 1 d . . .
O4 O 0.1286(2) 0.0538(2) 0.29574(9) 0.0349(8) Uani 1 1 d . . .
O5 O 0.1031(3) -0.0721(2) 0.33131(9) 0.0390(9) Uani 1 1 d . . .
O6 O 0.6939(4) 0.1509(4) 0.35347(14) 0.0764(14) Uani 1 1 d . . .
H66 H 0.7370 0.1369 0.3521 0.115 Uiso 1 1 calc R . .
C1 C 0.1482(4) 0.0160(4) 0.32315(13) 0.0319(11) Uani 1 1 d . . .
C2 C 0.2375(4) 0.0837(4) 0.34694(14) 0.0365(12) Uani 1 1 d . . .
C3 C 0.2197(4) 0.0644(4) 0.38899(15) 0.0409(13) Uani 1 1 d . . .
C4 C 0.1608(4) 0.0816(5) 0.41184(16) 0.0566(17) Uani 1 1 d . . .
H4 H 0.1224 0.1053 0.4021 0.068 Uiso 1 1 calc R . .
C5 C 0.1599(6) 0.0628(6) 0.44992(19) 0.079(2) Uani 1 1 d . . .
H5 H 0.1202 0.0736 0.4661 0.095 Uiso 1 1 calc R . .
C6 C 0.2171(7) 0.0285(7) 0.4639(2) 0.096(3) Uani 1 1 d . . .
H6 H 0.2165 0.0176 0.4896 0.115 Uiso 1 1 calc R . .
C7 C 0.2750(6) 0.0098(6) 0.4412(2) 0.083(2) Uani 1 1 d . . .
H7 H 0.3127 -0.0143 0.4512 0.100 Uiso 1 1 calc R . .
C8 C 0.2763(4) 0.0274(4) 0.40328(16) 0.0524(16) Uani 1 1 d . . .
C9 C 0.3334(4) 0.0197(4) 0.37244(17) 0.0506(15) Uani 1 1 d . . .
C10 C 0.3990(5) -0.0136(5) 0.3713(2) 0.073(2) Uani 1 1 d . . .
H10 H 0.4115 -0.0384 0.3929 0.088 Uiso 1 1 calc R . .
C11 C 0.4452(6) -0.0100(6) 0.3385(3) 0.089(3) Uani 1 1 d . . .
H11 H 0.4905 -0.0306 0.3381 0.107 Uiso 1 1 calc R . .
C12 C 0.4252(6) 0.0240(7) 0.3062(3) 0.091(3) Uani 1 1 d . . .
H12 H 0.4566 0.0257 0.2840 0.109 Uiso 1 1 calc R . .
C13 C 0.3578(5) 0.0562(5) 0.30657(18) 0.0642(19) Uani 1 1 d . . .
H13 H 0.3435 0.0785 0.2847 0.077 Uiso 1 1 calc R . .
C14 C 0.3136(4) 0.0538(4) 0.33982(15) 0.0432(13) Uani 1 1 d . . .
C15 C 0.2563(5) 0.3606(4) 0.30632(17) 0.0589(17) Uani 1 1 d DU . .
H15A H 0.3215 0.3958 0.2960 0.071 Uiso 1 1 calc R A 1
H15B H 0.2169 0.3823 0.2933 0.071 Uiso 1 1 calc R A 1
C16 C 0.2595(8) 0.3834(7) 0.3490(3) 0.057(3) Uiso 0.687(11) 1 d PDU B 1
H16A H 0.1972 0.3381 0.3600 0.068 Uiso 0.687(11) 1 calc PR B 1
H16B H 0.3083 0.3728 0.3609 0.068 Uiso 0.687(11) 1 calc PR B 1
C17 C 0.2818(8) 0.4860(8) 0.3578(3) 0.080(4) Uiso 0.687(11) 1 d PDU B 1
H17A H 0.3426 0.5315 0.3458 0.096 Uiso 0.687(11) 1 calc PR B 1
H17B H 0.2312 0.4957 0.3471 0.096 Uiso 0.687(11) 1 calc PR B 1
C18 C 0.2895(12) 0.5082(13) 0.3986(4) 0.133(6) Uiso 0.687(11) 1 d PDU B 1
H18A H 0.3032 0.5738 0.4021 0.199 Uiso 0.687(11) 1 calc PR B 1
H18B H 0.3409 0.5009 0.4094 0.199 Uiso 0.687(11) 1 calc PR B 1
H18C H 0.2293 0.4644 0.4108 0.199 Uiso 0.687(11) 1 calc PR B 1
C16' C 0.2384(16) 0.4082(15) 0.3369(4) 0.057(6) Uiso 0.313(11) 1 d PDU B 2
H16C H 0.1706 0.3911 0.3365 0.068 Uiso 0.313(11) 1 calc PR B 2
H16D H 0.2776 0.4779 0.3336 0.068 Uiso 0.313(11) 1 calc PR B 2
C17' C 0.2613(18) 0.3809(17) 0.3745(5) 0.074(7) Uiso 0.313(11) 1 d PDU B 2
H17C H 0.3254 0.3877 0.3735 0.089 Uiso 0.313(11) 1 calc PR B 2
H17D H 0.2148 0.3132 0.3797 0.089 Uiso 0.313(11) 1 calc PR B 2
C18' C 0.258(2) 0.443(2) 0.4065(6) 0.098(9) Uiso 0.313(11) 1 d PDU B 2
H18D H 0.2733 0.4225 0.4298 0.146 Uiso 0.313(11) 1 calc PR B 2
H18E H 0.1948 0.4355 0.4080 0.146 Uiso 0.313(11) 1 calc PR B 2
H18F H 0.3054 0.5098 0.4020 0.146 Uiso 0.313(11) 1 calc PR B 2
C19 C 0.6061(7) 0.1423(6) 0.4632(2) 0.085(2) Uani 1 1 d . . .
C20 C 0.6685(6) 0.1097(6) 0.4553(3) 0.094(3) Uani 1 1 d . . .
H20 H 0.6915 0.0867 0.4744 0.113 Uiso 1 1 calc R . .
C21 C 0.6974(5) 0.1109(6) 0.4188(2) 0.076(2) Uani 1 1 d . . .
H21 H 0.7390 0.0873 0.4133 0.091 Uiso 1 1 calc R . .
C22 C 0.6658(5) 0.1462(5) 0.3906(2) 0.0640(19) Uani 1 1 d . . .
C23 C 0.6033(5) 0.1809(5) 0.3988(2) 0.076(2) Uani 1 1 d . . .
H23 H 0.5815 0.2055 0.3799 0.091 Uiso 1 1 calc R . .
C24 C 0.5736(6) 0.1781(5) 0.4360(3) 0.083(3) Uani 1 1 d . . .
H24 H 0.5315 0.2008 0.4420 0.100 Uiso 1 1 calc R . .
C25 C 0.3333 0.6667 0.2500 0.27(2) Uiso 1 6 d S . .
Cl1 Cl 0.3617(4) 0.7801(4) 0.2594(2) 0.167(3) Uiso 0.50 1 d P . .
O8 O 0.4688(9) 0.3315(9) 0.2657(3) 0.127(5) Uiso 0.50 1 d P . .
O9 O 0.6686(12) 0.2409(13) 0.2939(4) 0.096(5) Uiso 0.33 1 d P . .

loop_
_atom_site_aniso_label
_atom_site_aniso_U_11
_atom_site_aniso_U_22
_atom_site_aniso_U_33
_atom_site_aniso_U_23
_atom_site_aniso_U_13
_atom_site_aniso_U_12
Sn1 0.0306(2) 0.0302(2) 0.0318(2) -0.00325(15) -0.00317(15) 0.01292(16)
Br1 0.1999(14) 0.1619(12) 0.1161(9) 0.0089(8) 0.0783(9) 0.0995(11)
O1 0.030(3) 0.047(3) 0.039(3) 0.000 0.000 0.023(2)
O2 0.027(3) 0.036(3) 0.030(2) 0.000 0.000 0.016(2)
O3 0.038(2) 0.034(2) 0.0369(19) -0.0022(16) -0.0107(16) 0.0161(18)
O4 0.038(2) 0.0308(18) 0.0335(19) -0.0028(16) -0.0081(16) 0.0153(16)
O5 0.044(2) 0.033(2) 0.0341(19) 0.0023(16) -0.0070(16) 0.0150(18)
O6 0.073(4) 0.097(4) 0.083(4) -0.005(3) 0.005(3) 0.060(3)
C1 0.034(3) 0.035(3) 0.030(3) -0.001(2) 0.004(2) 0.020(3)
C2 0.039(3) 0.040(3) 0.031(3) -0.002(2) -0.007(2) 0.021(3)
C3 0.041(3) 0.042(3) 0.034(3) -0.004(2) -0.004(3) 0.016(3)
C4 0.051(4) 0.068(4) 0.043(3) -0.009(3) -0.005(3) 0.024(3)
C5 0.073(5) 0.098(6) 0.046(4) -0.004(4) 0.008(4) 0.028(5)
C6 0.103(7) 0.128(8) 0.036(4) 0.014(4) 0.001(4) 0.044(6)
C7 0.097(6) 0.100(6) 0.057(5) 0.021(4) -0.014(4) 0.052(5)
C8 0.052(4) 0.055(4) 0.045(3) 0.002(3) -0.014(3) 0.023(3)
C9 0.045(3) 0.052(4) 0.059(4) -0.001(3) -0.014(3) 0.027(3)
C10 0.072(5) 0.074(5) 0.092(6) -0.002(4) -0.020(4) 0.050(4)
C11 0.064(5) 0.100(7) 0.124(7) -0.026(6) -0.017(5) 0.056(5)
C12 0.080(6) 0.120(7) 0.099(6) -0.021(6) 0.006(5) 0.070(6)
C13 0.065(5) 0.080(5) 0.056(4) -0.005(3) 0.004(3) 0.043(4)
C14 0.038(3) 0.046(4) 0.044(3) -0.008(3) -0.007(3) 0.020(3)
C15 0.070(5) 0.037(3) 0.064(4) -0.009(3) -0.013(3) 0.022(3)
C19 0.094(6) 0.080(6) 0.082(6) 0.005(5) 0.035(5) 0.043(5)
C20 0.105(7) 0.107(7) 0.092(6) 0.021(5) 0.033(5) 0.069(6)
C21 0.069(5) 0.081(5) 0.093(6) 0.006(4) 0.017(4) 0.050(5)
C22 0.049(4) 0.057(4) 0.082(5) -0.014(4) 0.014(4) 0.024(3)
C23 0.060(5) 0.066(5) 0.111(6) -0.013(4) 0.001(4) 0.039(4)
C24 0.069(5) 0.067(5) 0.112(7) -0.020(5) 0.031(5) 0.032(4)

loop_
_atom_type_symbol
_atom_type_description
_atom_type_scat_dispersion_real
_atom_type_scat_dispersion_imag
_atom_type_scat_source
C C 0.0033 0.0016 'International Tables Vol C Tables 4.2.6.8 and 6.1.1.4'
H H 0.0000 0.0000 'International Tables Vol C Tables 4.2.6.8 and 6.1.1.4'
O O 0.0106 0.0060 'International Tables Vol C Tables 4.2.6.8 and 6.1.1.4'
Cl Cl 0.1484 0.1585 'International Tables Vol C Tables 4.2.6.8 and 6.1.1.4'
Br Br -0.2901 2.4595 'International Tables Vol C Tables 4.2.6.8 and 6.1.1.4'
Sn Sn -0.6537 1.4246 'International Tables Vol C Tables 4.2.6.8 and 6.1.1.4'

loop_
_geom_angle_atom_site_label_1
_geom_angle_atom_site_label_2
_geom_angle_atom_site_label_3
_geom_angle
_geom_angle_site_symmetry_1
_geom_angle_site_symmetry_3
O3 Sn1 O2 159.21(15) . .
O3 Sn1 O1 99.05(15) . .
O2 Sn1 O1 73.96(14) . .
O3 Sn1 C15 99.56(19) . .
O2 Sn1 C15 101.0(2) . .
O1 Sn1 C15 101.2(2) . .
O3 Sn1 O4 76.95(12) . .
O2 Sn1 O4 83.10(15) . .
O1 Sn1 O4 87.27(16) . .
C15 Sn1 O4 171.3(2) . .
O3 Sn1 O5 95.26(14) . 2
O2 Sn1 O5 87.24(14) . 2
O1 Sn1 O5 158.90(14) . 2
C15 Sn1 O5 91.5(2) . 2
O4 Sn1 O5 80.92(13) . 2
Sn1 O1 Sn1 105.2(2) 10_556 .
Sn1 O2 Sn1 105.8(2) . 10_556
C2 O3 Sn1 118.7(3) . .
C1 O4 Sn1 115.3(3) . .
C1 O5 Sn1 130.5(3) . 3
O5 C1 O4 125.0(5) . .
O5 C1 C2 118.0(4) . .
O4 C1 C2 116.9(4) . .
O3 C2 C3 112.4(4) . .
O3 C2 C14 113.3(4) . .
C3 C2 C14 101.3(4) . .
O3 C2 C1 110.0(4) . .
C3 C2 C1 112.7(4) . .
C14 C2 C1 106.8(4) . .
C4 C3 C8 121.3(5) . .
C4 C3 C2 128.3(5) . .
C8 C3 C2 110.4(5) . .
C3 C4 C5 118.1(7) . .
C6 C5 C4 120.3(7) . .
C7 C6 C5 121.9(7) . .
C6 C7 C8 118.6(7) . .
C7 C8 C3 119.7(6) . .
C7 C8 C9 131.5(6) . .
C3 C8 C9 108.7(5) . .
C14 C9 C10 119.2(6) . .
C14 C9 C8 108.8(5) . .
C10 C9 C8 132.0(6) . .
C11 C10 C9 120.1(7) . .
C10 C11 C12 120.3(7) . .
C11 C12 C13 120.5(8) . .
C14 C13 C12 118.4(7) . .
C13 C14 C9 121.5(6) . .
C13 C14 C2 127.8(5) . .
C9 C14 C2 110.8(5) . .
C16' C15 C16 29.3(8) . .
C16' C15 Sn1 128.8(10) . .
C16 C15 Sn1 111.3(5) . .
C17 C16 C15 114.6(8) . .
C18 C17 C16 113.9(10) . .
C15 C16' C17' 112.4(14) . .
C16' C17' C18' 112.8(17) . .
C24 C19 C20 121.3(8) . .
C24 C19 Br1 118.0(7) . .
C20 C19 Br1 120.7(8) . .
C19 C20 C21 119.6(8) . .
C22 C21 C20 120.8(7) . .
C21 C22 O6 123.3(6) . .
C21 C22 C23 119.6(7) . .
O6 C22 C23 117.1(7) . .
C22 C23 C24 119.0(8) . .
C19 C24 C23 119.8(7) . .
Cl1 C25 Cl1 23.3(6) . 10_556
Cl1 C25 Cl1 121.36(7) . 11_666
Cl1 C25 Cl1 116.0(2) 10_556 11_666
Cl1 C25 Cl1 116.0(2) . 2_665
Cl1 C25 Cl1 121.36(7) 10_556 2_665
Cl1 C25 Cl1 23.3(6) 11_666 2_665
Cl1 C25 Cl1 116.0(2) . 3_565
Cl1 C25 Cl1 121.36(7) 10_556 3_565
Cl1 C25 Cl1 121.36(7) 11_666 3_565
Cl1 C25 Cl1 116.0(2) 2_665 3_565
Cl1 C25 Cl1 121.36(7) . 12_566
Cl1 C25 Cl1 116.0(2) 10_556 12_566
Cl1 C25 Cl1 116.0(2) 11_666 12_566
Cl1 C25 Cl1 121.36(7) 2_665 12_566
Cl1 C25 Cl1 23.3(6) 3_565 12_566
Cl1 Cl1 C25 78.3(3) 10_556 .

loop_
_geom_bond_atom_site_label_1
_geom_bond_atom_site_label_2
_geom_bond_distance
_geom_bond_site_symmetry_2
Sn1 O3 2.035(3) .
Sn1 O2 2.093(3) .
Sn1 O1 2.101(3) .
Sn1 C15 2.117(6) .
Sn1 O4 2.156(3) .
Sn1 O5 2.167(3) 2
Br1 C19 1.882(8) .
O1 Sn1 2.101(3) 10_556
O2 Sn1 2.093(3) 10_556
O3 C2 1.404(6) .
O4 C1 1.263(6) .
O5 C1 1.248(6) .
O5 Sn1 2.167(3) 3
O6 C22 1.384(8) .
C1 C2 1.537(7) .
C2 C3 1.524(7) .
C2 C14 1.527(7) .
C3 C4 1.367(8) .
C3 C8 1.394(8) .
C4 C5 1.385(9) .
C5 C6 1.366(11) .
C6 C7 1.363(11) .
C7 C8 1.376(9) .
C8 C9 1.468(8) .
C9 C14 1.382(8) .
C9 C10 1.386(8) .
C10 C11 1.363(10) .
C11 C12 1.373(11) .
C12 C13 1.398(10) .
C13 C14 1.366(8) .
C15 C16' 1.433(14) .
C15 C16 1.555(10) .
C16 C17 1.518(12) .
C17 C18 1.484(14) .
C16' C17' 1.507(18) .
C17' C18' 1.521(19) .
C19 C24 1.350(11) .
C19 C20 1.359(10) .
C20 C21 1.372(10) .
C21 C22 1.362(10) .
C22 C23 1.387(9) .
C23 C24 1.397(11) .
C25 Cl1 1.660(6) .
C25 Cl1 1.660(6) 10_556
C25 Cl1 1.660(6) 11_666
C25 Cl1 1.660(6) 2_665
C25 Cl1 1.660(6) 3_565
C25 Cl1 1.660(6) 12_566
Cl1 Cl1 0.671(17) 10_556
O8 O8 1.12(2) 10_556
